data_1554415
loop_
_publ_author_name
'Huang, Qiuhong'
'Cheng, Yuyu'
'Yuan, Huijun'
'Chang, Xiaoyong'
'Li, Pengfei'
'Li, Wenjun'

_publ_section_title
;
 Organocatalytic enantioselective Mannich-type addition of
 5H-thiazol-4-ones to isatin-derived imines: access to 3-substituted
 3-amino-2-oxindoles featured by vicinal sulfur-containing
 tetrasubstituted stereocenters
;
_journal_issue 22
_journal_name_full 'Organic Chemistry Frontiers'
_journal_page_first 3226
_journal_paper_doi 10.1039/C8QO00814K
_journal_volume 5
_journal_year 2018
_chemical_absolute_configuration ad
_chemical_formula_moiety 'C30 H29 N3 O4 S'
_chemical_formula_sum 'C30 H29 N3 O4 S'
_chemical_formula_weight 527.62
_space_group_crystal_system monoclinic
_space_group_IT_number 4
_space_group_name_Hall 'P 2yb'
_space_group_name_H-M_alt 'P 1 21 1'
_atom_sites_solution_hydrogens geom
_atom_sites_solution_primary dual
_audit_creation_date 2017-12-27
_audit_creation_method
;
Olex2 1.2
(compiled 2015.09.30 svn.r3233 for OlexSys, GUI svn.r5103)
;
_audit_update_record
;
2018-05-30 deposited with the CCDC.
2018-09-28 downloaded from the CCDC.
;
_cell_angle_alpha 90
_cell_angle_beta 90.644(2)
_cell_angle_gamma 90
_cell_formula_units_Z 2
_cell_length_a 8.6306(4)
_cell_length_b 10.9636(6)
_cell_length_c 14.5139(7)
_cell_measurement_reflns_used 9194
_cell_measurement_temperature 100(2)
_cell_measurement_theta_max 27.440
_cell_measurement_theta_min 2.328
_cell_volume 1373.25(12)
_computing_cell_refinement 'SAINT v8.37A (Bruker, 2015)'
_computing_data_reduction 'SAINT v8.37A (Bruker, 2015)'
_computing_molecular_graphics 'Olex2 (Dolomanov et al., 2009)'
_computing_publication_material 'Olex2 (Dolomanov et al., 2009)'
_computing_structure_refinement 'XL (Sheldrick, 2008)'
_computing_structure_solution 'ShelXT (Sheldrick, 2015)'
_diffrn_ambient_temperature 100.0
_diffrn_detector 'Bruker PHOTO 100 area detector'
_diffrn_detector_area_resol_mean 7.9
_diffrn_detector_type 'CCD area detector'
_diffrn_measured_fraction_theta_full 0.999
_diffrn_measured_fraction_theta_max 0.996
_diffrn_measurement_device 'three-circle diffractometer'
_diffrn_measurement_device_type 'Bruker APEX-II CCD'
_diffrn_measurement_method '\w and \f scans'
_diffrn_radiation_monochromator 'mirror optics'
_diffrn_radiation_probe x-ray
_diffrn_radiation_type MoK\a
_diffrn_radiation_wavelength 0.71073
_diffrn_reflns_av_R_equivalents 0.0388
_diffrn_reflns_av_unetI/netI 0.0296
_diffrn_reflns_Laue_measured_fraction_full 0.999
_diffrn_reflns_Laue_measured_fraction_max 0.996
_diffrn_reflns_limit_h_max 11
_diffrn_reflns_limit_h_min -9
_diffrn_reflns_limit_k_max 14
_diffrn_reflns_limit_k_min -14
_diffrn_reflns_limit_l_max 18
_diffrn_reflns_limit_l_min -18
_diffrn_reflns_number 33514
_diffrn_reflns_point_group_measured_fraction_full 0.999
_diffrn_reflns_point_group_measured_fraction_max 0.995
_diffrn_reflns_theta_full 25.242
_diffrn_reflns_theta_max 27.566
_diffrn_reflns_theta_min 2.328
_diffrn_source 'microfocus sealed X-ray tube'
_diffrn_source_type 'Incoatec I\ms'
_diffrn_standards_number 0
_exptl_absorpt_coefficient_mu 0.158
_exptl_absorpt_correction_T_max 0.7456
_exptl_absorpt_correction_T_min 0.7129
_exptl_absorpt_correction_type multi-scan
_exptl_absorpt_process_details
'SADABS-2014/5 (Bruker,2014/5) was used for absorption correction. wR2(int) was 0.0976 before and 0.0486 after correction. The Ratio of minimum to maximum transmission is 0.9561. The \l/2 correction factor is Not present.'
_exptl_crystal_colour colourless
_exptl_crystal_colour_primary colourless
_exptl_crystal_density_diffrn 1.276
_exptl_crystal_description block
_exptl_crystal_F_000 556
_exptl_crystal_size_max 0.31
_exptl_crystal_size_mid 0.3
_exptl_crystal_size_min 0.22
_refine_diff_density_max 0.340
_refine_diff_density_min -0.347
_refine_diff_density_rms 0.041
_refine_ls_abs_structure_details
;
 Flack x determined using 2600 quotients [(I+)-(I-)]/[(I+)+(I-)]
 (Parsons, Flack and Wagner, Acta Cryst. B69 (2013) 249-259).
;
_refine_ls_abs_structure_Flack -0.006(19)
_refine_ls_extinction_coef 0.015(2)
_refine_ls_extinction_expression Fc^*^=kFc[1+0.001xFc^2^\l^3^/sin(2\q)]^-1/4^
_refine_ls_extinction_method 'SHELXL-2014/7 (Sheldrick 2014'
_refine_ls_goodness_of_fit_ref 1.049
_refine_ls_hydrogen_treatment constr
_refine_ls_matrix_type full
_refine_ls_number_parameters 348
_refine_ls_number_reflns 6318
_refine_ls_number_restraints 1
_refine_ls_restrained_S_all 1.048
_refine_ls_R_factor_all 0.0375
_refine_ls_R_factor_gt 0.0331
_refine_ls_shift/su_max 0.000
_refine_ls_shift/su_mean 0.000
_refine_ls_structure_factor_coef Fsqd
_refine_ls_weighting_details 'w=1/[\s^2^(Fo^2^)+(0.0389P)^2^+0.3585P] where P=(Fo^2^+2Fc^2^)/3'
_refine_ls_weighting_scheme calc
_refine_ls_wR_factor_gt 0.0767
_refine_ls_wR_factor_ref 0.0786
_reflns_Friedel_coverage 0.898
_reflns_Friedel_fraction_full 1.000
_reflns_Friedel_fraction_max 0.994
_reflns_number_gt 5909
_reflns_number_total 6318
_reflns_threshold_expression 'I > 2\s(I)'
_cod_data_source_file c8qo00814k2.cif
_cod_data_source_block mo_cxy0201_0m
_cod_database_code 1554415
_shelx_space_group_comment
;
The symmetry employed for this shelxl refinement is uniquely defined
by the following loop, which should always be used as a source of
symmetry information in preference to the above space-group names.
They are only intended as comments.
;
_olex2_refinement_description
;
1. Fixed Uiso
 At 1.2 times of:
  All C(H) groups, All C(H,H) groups, All N(H) groups
 At 1.5 times of:
  All C(H,H,H) groups
2.a Secondary CH2 refined with riding coordinates:
 C19(H19A,H19B)
2.b Aromatic/amide H refined with riding coordinates:
 N2(H2), C1(H1), C2(H2A), C3(H3), C4(H4), C5(H5), C14(H14), C15(H15), C16(H16),
  C17(H17), C21(H21), C22(H22), C23(H23), C24(H24), C25(H25)
2.c Idealised Me refined as rotating group:
 C10(H10A,H10B,H10C), C28(H28A,H28B,H28C), C29(H29A,H29B,H29C), C30(H30A,H30B,
 H30C)
;
_shelx_shelxl_version_number 2014/7
_olex2_submission_special_instructions 'No special instructions were received'

loop_
_space_group_symop_operation_xyz
'x, y, z'
'-x, y+1/2, -z'

loop_
_atom_site_label
_atom_site_type_symbol
_atom_site_fract_x
_atom_site_fract_y
_atom_site_fract_z
_atom_site_U_iso_or_equiv
_atom_site_adp_type
_atom_site_occupancy
_atom_site_site_symmetry_order
_atom_site_calc_flag
_atom_site_refinement_flags_posn
S1 S 0.18423(6) 0.38570(5) 0.29561(3) 0.01821(13) Uani 1 1 d .
O1 O 0.1684(2) 0.63653(16) 0.11151(12) 0.0272(4) Uani 1 1 d .
O2 O 0.33100(18) 0.64569(15) 0.45038(11) 0.0226(3) Uani 1 1 d .
O3 O 0.6043(2) 0.76070(16) 0.31672(12) 0.0257(4) Uani 1 1 d .
O4 O 0.49992(18) 0.87738(18) 0.20154(11) 0.0276(4) Uani 1 1 d .
N1 N 0.1545(2) 0.42754(18) 0.11763(13) 0.0201(4) Uani 1 1 d .
N2 N 0.3678(2) 0.72077(17) 0.25262(13) 0.0190(4) Uani 1 1 d .
H2 H 0.2852 0.7550 0.2277 0.023 Uiso 1 1 calc R
N3 N 0.5015(2) 0.49668(17) 0.40455(13) 0.0177(4) Uani 1 1 d .
C1 C 0.1133(3) 0.1795(2) 0.06578(17) 0.0251(5) Uani 1 1 d .
H1 H 0.0901 0.2405 0.0212 0.030 Uiso 1 1 calc R
C2 C 0.1096(3) 0.0578(2) 0.04124(18) 0.0300(6) Uani 1 1 d .
H2A H 0.0846 0.0353 -0.0203 0.036 Uiso 1 1 calc R
C3 C 0.1420(3) -0.0313(2) 0.10612(19) 0.0286(5) Uani 1 1 d .
H3 H 0.1413 -0.1148 0.0887 0.034 Uiso 1 1 calc R
C4 C 0.1757(3) 0.0009(2) 0.19652(18) 0.0270(5) Uani 1 1 d .
H4 H 0.1955 -0.0608 0.2411 0.032 Uiso 1 1 calc R
C5 C 0.1807(3) 0.1222(2) 0.22199(16) 0.0215(5) Uani 1 1 d .
H5 H 0.2038 0.1439 0.2840 0.026 Uiso 1 1 calc R
C6 C 0.1514(3) 0.2132(2) 0.15626(16) 0.0183(5) Uani 1 1 d .
C7 C 0.1617(2) 0.3427(2) 0.17987(15) 0.0170(4) Uani 1 1 d .
C8 C 0.1958(3) 0.5450(2) 0.26211(15) 0.0177(4) Uani 1 1 d .
C9 C 0.1719(3) 0.5428(2) 0.15613(16) 0.0203(5) Uani 1 1 d .
C10 C 0.0645(3) 0.6188(2) 0.30499(17) 0.0237(5) Uani 1 1 d .
H10A H -0.0354 0.5826 0.2873 0.035 Uiso 1 1 calc GR
H10B H 0.0689 0.7031 0.2828 0.035 Uiso 1 1 calc GR
H10C H 0.0758 0.6178 0.3722 0.035 Uiso 1 1 calc GR
C11 C 0.3625(2) 0.5955(2) 0.28474(15) 0.0165(4) Uani 1 1 d .
C12 C 0.3937(3) 0.5868(2) 0.39089(14) 0.0167(4) Uani 1 1 d .
C13 C 0.5656(3) 0.4568(2) 0.32093(15) 0.0180(4) Uani 1 1 d .
C14 C 0.6854(3) 0.3756(2) 0.30828(17) 0.0247(5) Uani 1 1 d .
H14 H 0.7356 0.3367 0.3589 0.030 Uiso 1 1 calc R
C15 C 0.7294(3) 0.3535(2) 0.2178(2) 0.0306(6) Uani 1 1 d .
H15 H 0.8119 0.2982 0.2065 0.037 Uiso 1 1 calc R
C16 C 0.6562(3) 0.4097(2) 0.14391(18) 0.0299(6) Uani 1 1 d .
H16 H 0.6885 0.3923 0.0829 0.036 Uiso 1 1 calc R
C17 C 0.5347(3) 0.4921(2) 0.15844(17) 0.0234(5) Uani 1 1 d .
H17 H 0.4853 0.5321 0.1081 0.028 Uiso 1 1 calc R
C18 C 0.4890(3) 0.5135(2) 0.24721(15) 0.0179(4) Uani 1 1 d .
C19 C 0.5554(3) 0.4582(2) 0.49565(16) 0.0218(5) Uani 1 1 d .
H19A H 0.5576 0.3680 0.4981 0.026 Uiso 1 1 calc R
H19B H 0.4811 0.4869 0.5424 0.026 Uiso 1 1 calc R
C20 C 0.7157(3) 0.5071(2) 0.51954(15) 0.0192(4) Uani 1 1 d .
C21 C 0.7519(3) 0.6292(2) 0.50581(15) 0.0208(4) Uani 1 1 d .
H21 H 0.6761 0.6832 0.4809 0.025 Uiso 1 1 calc R
C22 C 0.8987(3) 0.6725(2) 0.52847(15) 0.0230(5) Uani 1 1 d .
H22 H 0.9229 0.7562 0.5194 0.028 Uiso 1 1 calc R
C23 C 1.0102(3) 0.5942(2) 0.56425(16) 0.0246(5) Uani 1 1 d .
H23 H 1.1108 0.6240 0.5792 0.030 Uiso 1 1 calc R
C24 C 0.9748(3) 0.4727(2) 0.57814(17) 0.0253(5) Uani 1 1 d .
H24 H 1.0509 0.4192 0.6032 0.030 Uiso 1 1 calc R
C25 C 0.8276(3) 0.4285(2) 0.55551(16) 0.0225(5) Uani 1 1 d .
H25 H 0.8038 0.3448 0.5647 0.027 Uiso 1 1 calc R
C26 C 0.5030(3) 0.7847(2) 0.26177(15) 0.0181(4) Uani 1 1 d .
C27 C 0.6397(3) 0.9477(3) 0.18214(19) 0.0328(6) Uani 1 1 d .
C28 C 0.5873(4) 1.0318(4) 0.1041(2) 0.0559(10) Uani 1 1 d .
H28A H 0.5483 0.9827 0.0524 0.084 Uiso 1 1 calc GR
H28B H 0.6751 1.0812 0.0838 0.084 Uiso 1 1 calc GR
H28C H 0.5047 1.0855 0.1260 0.084 Uiso 1 1 calc GR
C29 C 0.7636(5) 0.8575(5) 0.1523(4) 0.099(2) Uani 1 1 d .
H29A H 0.7916 0.8046 0.2043 0.148 Uiso 1 1 calc GR
H29B H 0.8555 0.9022 0.1321 0.148 Uiso 1 1 calc GR
H29C H 0.7235 0.8077 0.1013 0.148 Uiso 1 1 calc GR
C30 C 0.6872(6) 1.0209(3) 0.2640(3) 0.0680(14) Uani 1 1 d .
H30A H 0.6032 1.0767 0.2804 0.102 Uiso 1 1 calc GR
H30B H 0.7803 1.0680 0.2496 0.102 Uiso 1 1 calc GR
H30C H 0.7092 0.9661 0.3159 0.102 Uiso 1 1 calc GR

loop_
_atom_site_aniso_label
_atom_site_aniso_U_11
_atom_site_aniso_U_22
_atom_site_aniso_U_33
_atom_site_aniso_U_23
_atom_site_aniso_U_13
_atom_site_aniso_U_12
S1 0.0236(3) 0.0157(2) 0.0153(2) 0.0004(2) -0.00156(19) -0.0033(2)
O1 0.0324(9) 0.0219(9) 0.0271(8) 0.0072(7) -0.0123(7) -0.0051(8)
O2 0.0246(8) 0.0228(8) 0.0205(8) -0.0055(7) 0.0004(7) 0.0012(7)
O3 0.0252(8) 0.0218(8) 0.0300(9) 0.0045(7) -0.0101(7) -0.0019(7)
O4 0.0237(8) 0.0301(9) 0.0288(8) 0.0132(8) -0.0075(6) -0.0097(8)
N1 0.0226(10) 0.0192(9) 0.0184(9) 0.0004(7) -0.0046(8) -0.0016(8)
N2 0.0184(9) 0.0161(9) 0.0225(9) 0.0033(7) -0.0057(7) -0.0002(7)
N3 0.0197(9) 0.0159(9) 0.0176(9) 0.0002(7) -0.0028(7) 0.0005(7)
C1 0.0274(12) 0.0238(12) 0.0238(12) -0.0011(10) -0.0102(10) 0.0040(10)
C2 0.0319(13) 0.0283(13) 0.0295(13) -0.0097(11) -0.0144(11) 0.0054(11)
C3 0.0282(12) 0.0191(11) 0.0385(14) -0.0079(10) -0.0038(11) 0.0018(10)
C4 0.0313(13) 0.0189(12) 0.0308(13) 0.0003(10) 0.0027(10) 0.0024(10)
C5 0.0244(11) 0.0210(11) 0.0191(10) -0.0019(9) 0.0019(9) -0.0003(9)
C6 0.0158(10) 0.0170(11) 0.0222(11) -0.0006(9) 0.0002(9) -0.0004(9)
C7 0.0151(10) 0.0199(10) 0.0159(10) -0.0025(8) -0.0033(8) 0.0003(8)
C8 0.0187(11) 0.0140(10) 0.0204(10) 0.0013(8) -0.0021(8) -0.0010(8)
C9 0.0195(11) 0.0208(11) 0.0204(11) 0.0019(9) -0.0060(9) -0.0014(9)
C10 0.0175(11) 0.0230(12) 0.0304(12) -0.0023(10) -0.0019(9) 0.0003(9)
C11 0.0173(10) 0.0154(10) 0.0167(10) 0.0006(8) -0.0019(8) -0.0004(8)
C12 0.0170(10) 0.0158(10) 0.0173(10) -0.0009(8) -0.0012(8) -0.0030(8)
C13 0.0181(10) 0.0144(10) 0.0214(11) -0.0012(8) -0.0005(9) -0.0031(8)
C14 0.0209(10) 0.0183(11) 0.0347(12) -0.0012(11) -0.0032(9) 0.0019(10)
C15 0.0213(12) 0.0230(13) 0.0478(16) -0.0093(11) 0.0078(11) 0.0026(9)
C16 0.0296(13) 0.0302(15) 0.0302(13) -0.0093(10) 0.0113(10) -0.0036(11)
C17 0.0254(11) 0.0225(12) 0.0224(11) -0.0015(9) 0.0023(9) -0.0050(9)
C18 0.0184(10) 0.0138(10) 0.0216(10) -0.0008(8) -0.0004(8) -0.0021(8)
C19 0.0219(11) 0.0220(11) 0.0215(11) 0.0075(9) -0.0053(9) -0.0028(9)
C20 0.0216(11) 0.0212(11) 0.0149(9) -0.0002(8) -0.0015(8) -0.0017(9)
C21 0.0261(11) 0.0205(11) 0.0158(10) 0.0021(8) -0.0010(8) 0.0008(9)
C22 0.0331(13) 0.0191(11) 0.0169(10) -0.0009(9) 0.0041(9) -0.0063(9)
C23 0.0220(11) 0.0328(13) 0.0190(11) -0.0039(10) 0.0004(9) -0.0058(10)
C24 0.0231(11) 0.0267(12) 0.0259(12) -0.0020(10) -0.0047(10) 0.0041(10)
C25 0.0256(12) 0.0189(10) 0.0228(11) 0.0013(9) -0.0058(9) -0.0003(9)
C26 0.0201(11) 0.0172(11) 0.0171(10) -0.0008(8) -0.0003(9) 0.0004(8)
C27 0.0255(13) 0.0400(16) 0.0330(14) 0.0114(12) -0.0015(11) -0.0155(11)
C28 0.057(2) 0.070(2) 0.0398(16) 0.0316(17) -0.0157(15) -0.0410(19)
C29 0.070(3) 0.069(3) 0.158(5) 0.017(3) 0.078(3) -0.002(2)
C30 0.110(3) 0.0380(19) 0.055(2) 0.0244(16) -0.050(2) -0.040(2)

loop_
_atom_type_symbol
_atom_type_description
_atom_type_scat_dispersion_real
_atom_type_scat_dispersion_imag
_atom_type_scat_source
C C 0.0033 0.0016 'International Tables Vol C Tables 4.2.6.8 and 6.1.1.4'
H H 0.0000 0.0000 'International Tables Vol C Tables 4.2.6.8 and 6.1.1.4'
N N 0.0061 0.0033 'International Tables Vol C Tables 4.2.6.8 and 6.1.1.4'
O O 0.0106 0.0060 'International Tables Vol C Tables 4.2.6.8 and 6.1.1.4'
S S 0.1246 0.1234 'International Tables Vol C Tables 4.2.6.8 and 6.1.1.4'

loop_
_geom_angle_atom_site_label_1
_geom_angle_atom_site_label_2
_geom_angle_atom_site_label_3
_geom_angle
C7 S1 C8 90.44(11)
C26 O4 C27 121.02(18)
C7 N1 C9 111.57(19)
C11 N2 H2 120.5
C26 N2 H2 120.5
C26 N2 C11 118.93(18)
C12 N3 C13 111.83(18)
C12 N3 C19 123.27(19)
C13 N3 C19 124.50(19)
C2 C1 H1 120.0
C2 C1 C6 120.1(2)
C6 C1 H1 120.0
C1 C2 H2A 119.9
C1 C2 C3 120.2(2)
C3 C2 H2A 119.9
C2 C3 H3 119.9
C2 C3 C4 120.2(2)
C4 C3 H3 119.9
C3 C4 H4 119.9
C5 C4 C3 120.2(2)
C5 C4 H4 119.9
C4 C5 H5 120.0
C4 C5 C6 119.9(2)
C6 C5 H5 120.0
C1 C6 C5 119.3(2)
C1 C6 C7 119.2(2)
C5 C6 C7 121.5(2)
N1 C7 S1 118.59(17)
N1 C7 C6 122.0(2)
C6 C7 S1 119.39(17)
C9 C8 S1 104.07(15)
C9 C8 C11 108.91(17)
C10 C8 S1 110.87(16)
C10 C8 C9 108.74(18)
C10 C8 C11 114.17(18)
C11 C8 S1 109.57(14)
O1 C9 N1 123.6(2)
O1 C9 C8 121.2(2)
N1 C9 C8 115.24(19)
C8 C10 H10A 109.5
C8 C10 H10B 109.5
C8 C10 H10C 109.5
H10A C10 H10B 109.5
H10A C10 H10C 109.5
H10B C10 H10C 109.5
N2 C11 C8 107.29(17)
N2 C11 C12 111.61(17)
N2 C11 C18 114.81(18)
C12 C11 C8 109.34(17)
C18 C11 C8 112.11(17)
C18 C11 C12 101.59(17)
O2 C12 N3 126.1(2)
O2 C12 C11 126.6(2)
N3 C12 C11 107.19(17)
C14 C13 N3 128.2(2)
C14 C13 C18 122.3(2)
C18 C13 N3 109.51(19)
C13 C14 H14 121.6
C13 C14 C15 116.8(2)
C15 C14 H14 121.6
C14 C15 H15 119.1
C16 C15 C14 121.7(2)
C16 C15 H15 119.1
C15 C16 H16 119.8
C15 C16 C17 120.4(2)
C17 C16 H16 119.8
C16 C17 H17 120.8
C18 C17 C16 118.4(2)
C18 C17 H17 120.8
C13 C18 C11 108.93(19)
C17 C18 C11 130.8(2)
C17 C18 C13 120.3(2)
N3 C19 H19A 109.1
N3 C19 H19B 109.1
N3 C19 C20 112.64(19)
H19A C19 H19B 107.8
C20 C19 H19A 109.1
C20 C19 H19B 109.1
C21 C20 C19 120.8(2)
C21 C20 C25 119.6(2)
C25 C20 C19 119.6(2)
C20 C21 H21 120.0
C22 C21 C20 120.1(2)
C22 C21 H21 120.0
C21 C22 H22 119.9
C23 C22 C21 120.3(2)
C23 C22 H22 119.9
C22 C23 H23 120.1
C24 C23 C22 119.9(2)
C24 C23 H23 120.1
C23 C24 H24 119.9
C23 C24 C25 120.2(2)
C25 C24 H24 119.9
C20 C25 C24 120.0(2)
C20 C25 H25 120.0
C24 C25 H25 120.0
O3 C26 O4 127.2(2)
O3 C26 N2 124.4(2)
O4 C26 N2 108.37(18)
O4 C27 C28 102.9(2)
O4 C27 C29 107.2(3)
O4 C27 C30 110.5(3)
C29 C27 C28 112.6(3)
C30 C27 C28 110.1(3)
C30 C27 C29 112.9(4)
C27 C28 H28A 109.5
C27 C28 H28B 109.5
C27 C28 H28C 109.5
H28A C28 H28B 109.5
H28A C28 H28C 109.5
H28B C28 H28C 109.5
C27 C29 H29A 109.5
C27 C29 H29B 109.5
C27 C29 H29C 109.5
H29A C29 H29B 109.5
H29A C29 H29C 109.5
H29B C29 H29C 109.5
C27 C30 H30A 109.5
C27 C30 H30B 109.5
C27 C30 H30C 109.5
H30A C30 H30B 109.5
H30A C30 H30C 109.5
H30B C30 H30C 109.5

loop_
_geom_bond_atom_site_label_1
_geom_bond_atom_site_label_2
_geom_bond_distance
S1 C7 1.753(2)
S1 C8 1.816(2)
O1 C9 1.215(3)
O2 C12 1.211(3)
O3 C26 1.206(3)
O4 C26 1.341(3)
O4 C27 1.462(3)
N1 C7 1.297(3)
N1 C9 1.389(3)
N2 H2 0.8800
N2 C11 1.452(3)
N2 C26 1.366(3)
N3 C12 1.370(3)
N3 C13 1.409(3)
N3 C19 1.459(3)
C1 H1 0.9500
C1 C2 1.381(4)
C1 C6 1.400(3)
C2 H2A 0.9500
C2 C3 1.383(4)
C3 H3 0.9500
C3 C4 1.386(4)
C4 H4 0.9500
C4 C5 1.381(3)
C5 H5 0.9500
C5 C6 1.402(3)
C6 C7 1.463(3)
C8 C9 1.550(3)
C8 C10 1.530(3)
C8 C11 1.573(3)
C10 H10A 0.9800
C10 H10B 0.9800
C10 H10C 0.9800
C11 C12 1.564(3)
C11 C18 1.519(3)
C13 C14 1.378(3)
C13 C18 1.398(3)
C14 H14 0.9500
C14 C15 1.393(4)
C15 H15 0.9500
C15 C16 1.383(4)
C16 H16 0.9500
C16 C17 1.402(4)
C17 H17 0.9500
C17 C18 1.372(3)
C19 H19A 0.9900
C19 H19B 0.9900
C19 C20 1.521(3)
C20 C21 1.390(3)
C20 C25 1.391(3)
C21 H21 0.9500
C21 C22 1.389(3)
C22 H22 0.9500
C22 C23 1.386(4)
C23 H23 0.9500
C23 C24 1.381(4)
C24 H24 0.9500
C24 C25 1.395(3)
C25 H25 0.9500
C27 C28 1.526(4)
C27 C29 1.523(5)
C27 C30 1.487(4)
C28 H28A 0.9800
C28 H28B 0.9800
C28 H28C 0.9800
C29 H29A 0.9800
C29 H29B 0.9800
C29 H29C 0.9800
C30 H30A 0.9800
C30 H30B 0.9800
C30 H30C 0.9800
